data_2210779
loop_
_publ_author_name
'Ward, Antony J.'
'Burger, Matija'
'Aquino, Cindy'
'Clegg, Jack K.'
'Turner, Peter'
'Masters, Anthony F.'
'Maschmeyer, Thomas'

_publ_section_title
;
 Bis(2,2',2''-nitrilotriethanol)cobalt(II) bis(acetate)
;
_journal_coeditor_code SJ2111
_journal_issue 10
_journal_name_full 'Acta Crystallographica Section E'
_journal_page_first m2429
_journal_page_last m2431
_journal_paper_doi 10.1107/S160053680603443X
_journal_volume 62
_journal_year 2006
_chemical_formula_iupac '[Co (C6 H15 N O3)2] (C2 H3 O2)2'
_chemical_formula_moiety 'C12 H30 Co N2 O6, 2C2 H3 O2'
_chemical_formula_sum 'C16 H36 Co N2 O10'
_chemical_formula_weight 475.4
_chemical_name_systematic
;
Bis(2,2',2''-nitrilotriethanol)cobalt(II) bis(acetate)
;
_space_group_IT_number 61
_symmetry_cell_setting orthorhombic
_symmetry_space_group_name_Hall '-P 2ac 2ab'
_symmetry_space_group_name_H-M 'P b c a'
_atom_sites_solution_hydrogens geom
_atom_sites_solution_primary direct
_atom_sites_solution_secondary difmap
_audit_creation_method SHELXL-97
_cell_angle_alpha 90.00
_cell_angle_beta 90.00
_cell_angle_gamma 90.00
_cell_formula_units_Z 4
_cell_length_a 14.847(2)
_cell_length_b 9.5480(11)
_cell_length_c 15.473(2)
_cell_measurement_reflns_used 9710
_cell_measurement_temperature 150(2)
_cell_measurement_theta_max 28.256
_cell_measurement_theta_min 2.6325
_cell_volume 2193.4(5)
_computing_cell_refinement 'SAINT (Siemens, 1995)'
_computing_data_collection 'SMART (Siemens, 1995)'
_computing_data_reduction 'SAINT and XPREP (Siemens, 1995)'
_computing_molecular_graphics
;
ORTEP-3 (Farrugia, 1997),
WinGX-32 (Farrugia, 1999),
POV-Ray 3.5 (Cason, 2002) and
WebLab ViewerPro 3.7 (Molecular Simulations, 2000)
;
_computing_publication_material 'enCIFer 1.0 (Allen <i>et al.</i>,  2004)'
_computing_structure_refinement 'SHELXL97 (Sheldrick, 1997)'
_computing_structure_solution 'SIR97 (Altomare <i>et al.</i>,  1999)'
_diffrn_ambient_temperature 150(2)
_diffrn_measured_fraction_theta_full 0.998
_diffrn_measured_fraction_theta_max 0.989
_diffrn_measurement_device_type 'Siemens SMART 1000 CCD'
_diffrn_measurement_method \w
_diffrn_radiation_monochromator graphite
_diffrn_radiation_source 'sealed tube'
_diffrn_radiation_type MoK\a
_diffrn_radiation_wavelength 0.71073
_diffrn_reflns_av_R_equivalents 0.0212
_diffrn_reflns_av_sigmaI/netI 0.0124
_diffrn_reflns_limit_h_max 19
_diffrn_reflns_limit_h_min -19
_diffrn_reflns_limit_k_max 12
_diffrn_reflns_limit_k_min -12
_diffrn_reflns_limit_l_max 20
_diffrn_reflns_limit_l_min -20
_diffrn_reflns_number 20387
_diffrn_reflns_theta_full 25.00
_diffrn_reflns_theta_max 28.31
_diffrn_reflns_theta_min 2.74
_diffrn_standards_decay_% 0.31
_diffrn_standards_number 226
_exptl_absorpt_coefficient_mu 0.835
_exptl_absorpt_correction_T_max 0.853
_exptl_absorpt_correction_T_min 0.701
_exptl_absorpt_correction_type multi-scan
_exptl_absorpt_process_details '(SADABS; Sheldrick, 1999)'
_exptl_crystal_colour orange
_exptl_crystal_density_diffrn 1.440
_exptl_crystal_density_method 'not measured'
_exptl_crystal_description prism
_exptl_crystal_F_000 1012
_exptl_crystal_size_max 0.54
_exptl_crystal_size_mid 0.48
_exptl_crystal_size_min 0.19
_refine_diff_density_max 0.671
_refine_diff_density_min -0.366
_refine_ls_extinction_method none
_refine_ls_goodness_of_fit_ref 1.037
_refine_ls_hydrogen_treatment mixed
_refine_ls_matrix_type full
_refine_ls_number_parameters 141
_refine_ls_number_reflns 2710
_refine_ls_number_restraints 0
_refine_ls_restrained_S_all 1.037
_refine_ls_R_factor_all 0.0352
_refine_ls_R_factor_gt 0.0288
_refine_ls_shift/su_max 0.000
_refine_ls_shift/su_mean 0.000
_refine_ls_structure_factor_coef Fsqd
_refine_ls_weighting_details 'calc w=1/[\s^2^(Fo^2^)+(0.0425P)^2^+1.1747P] where P=(Fo^2^+2Fc^2^)/3'
_refine_ls_weighting_scheme calc
_refine_ls_wR_factor_gt 0.0791
_refine_ls_wR_factor_ref 0.0836
_reflns_number_gt 2314
_reflns_number_total 2710
_reflns_threshold_expression I>2\s(I)
_cod_data_source_file sj2111.cif
_cod_data_source_block I
_cod_original_cell_volume 2193.4(4)
_cod_original_formula_sum 'C16 H36 Co1 N2 O10'
_cod_database_code 2210779
_cod_database_fobs_code 2210779

loop_
_symmetry_equiv_pos_as_xyz
'x, y, z'
'-x+1/2, -y, z+1/2'
'x+1/2, -y+1/2, -z'
'-x, y+1/2, -z+1/2'
'-x, -y, -z'
'x-1/2, y, -z-1/2'
'-x-1/2, y-1/2, z'
'x, -y-1/2, z-1/2'

loop_
_atom_site_type_symbol
_atom_site_label
_atom_site_fract_x
_atom_site_fract_y
_atom_site_fract_z
_atom_site_U_iso_or_equiv
_atom_site_adp_type
_atom_site_calc_flag
_atom_site_refinement_flags
_atom_site_occupancy
_atom_site_disorder_assembly
_atom_site_disorder_group
C C1 -0.11174(9) -0.23699(15) 0.06896(9) 0.0243(3) Uani d . 1 C .
H H1A -0.1623 -0.1794 0.0472 0.029 Uiso calc R 1 . .
H H1B -0.0942 -0.1986 0.1260 0.029 Uiso calc R 1 . .
C C2 -0.14617(10) -0.38526(16) 0.08256(10) 0.0289(3) Uani d . 1 . .
H H2A -0.2055 -0.3812 0.1116 0.035 Uiso calc R 1 . .
H H2B -0.1548 -0.4304 0.0256 0.035 Uiso calc R 1 . .
C C3 0.04765(9) -0.28785(15) 0.04447(10) 0.0256(3) Uani d . 1 C .
H H3A 0.0431 -0.3902 0.0353 0.031 Uiso calc R 1 . .
H H3B 0.0507 -0.2708 0.1075 0.031 Uiso calc R 1 . .
C C4 0.13342(9) -0.23440(15) 0.00251(10) 0.0265(3) Uani d . 1 . .
H H4A 0.1861 -0.2615 0.0380 0.032 Uiso calc R 1 A 1
H H4B 0.1404 -0.2771 -0.0554 0.032 Uiso calc R 1 A 1
C C5 -0.05798(10) -0.26716(15) -0.07977(9) 0.0259(3) Uani d . 1 C .
H H5A -0.1239 -0.2585 -0.0880 0.031 Uiso calc R 1 . .
H H5B -0.0419 -0.3673 -0.0858 0.031 Uiso calc R 1 . .
C C6 -0.00993(10) -0.18342(16) -0.14967(10) 0.0280(3) Uani d . 1 . .
H H6A 0.0543 -0.2112 -0.1519 0.034 Uiso calc R 1 B 2
H H6B -0.0373 -0.2042 -0.2066 0.034 Uiso calc R 1 B 2
C C7 -0.31734(12) -0.0327(3) -0.23504(13) 0.0598(6) Uani d . 1 . .
H H7A -0.3131 0.0219 -0.2885 0.090 Uiso calc R 1 . .
H H7B -0.3734 -0.0091 -0.2049 0.090 Uiso calc R 1 . .
H H7C -0.3170 -0.1329 -0.2490 0.090 Uiso calc R 1 . .
C C8 -0.23776(10) 0.00093(17) -0.17742(10) 0.0311(3) Uani d . 1 . .
N N1 -0.03419(8) -0.21894(12) 0.00897(7) 0.0202(2) Uani d . 1 . .
O O1 -0.08663(8) -0.46875(12) 0.13305(7) 0.0340(3) Uani d . 1 . .
H H1 -0.1121 -0.4912 0.1795 0.051 Uiso calc R 1 . .
O O2 0.12974(6) -0.08424(11) -0.00536(6) 0.0222(2) Uani d . 1 C 1
H H2 0.1679(13) -0.052(2) 0.0302(13) 0.033 Uiso d . 1 D 1
O O3 -0.01653(7) -0.03622(11) -0.13230(7) 0.0234(2) Uani d . 1 C 2
H H3 -0.0632(15) -0.0083(18) -0.1556(14) 0.035 Uiso d . 1 E 2
O O4 -0.16334(8) 0.03433(14) -0.21224(7) 0.0375(3) Uani d . 1 . .
O O5 -0.24945(8) -0.01080(12) -0.09810(7) 0.0314(2) Uani d . 1 . .
Co Co1 0.0000 0.0000 0.0000 0.01762(9) Uani d S 1 . .

loop_
_atom_site_aniso_label
_atom_site_aniso_U_11
_atom_site_aniso_U_22
_atom_site_aniso_U_33
_atom_site_aniso_U_12
_atom_site_aniso_U_13
_atom_site_aniso_U_23
C1 0.0200(6) 0.0259(7) 0.0269(7) 0.0009(5) 0.0033(5) 0.0017(5)
C2 0.0260(7) 0.0297(7) 0.0308(7) -0.0048(6) 0.0009(6) 0.0067(6)
C3 0.0208(6) 0.0214(6) 0.0345(7) 0.0021(5) -0.0012(5) 0.0039(6)
C4 0.0201(6) 0.0202(7) 0.0392(8) 0.0025(5) 0.0011(5) -0.0006(5)
C5 0.0295(7) 0.0218(6) 0.0265(7) -0.0037(5) -0.0006(5) -0.0039(5)
C6 0.0331(7) 0.0263(7) 0.0245(7) 0.0005(6) 0.0038(6) -0.0043(6)
C7 0.0292(9) 0.116(2) 0.0342(10) 0.0033(10) -0.0064(7) -0.0147(11)
C8 0.0233(7) 0.0430(9) 0.0271(7) 0.0065(6) -0.0026(6) -0.0063(6)
N1 0.0171(5) 0.0206(6) 0.0230(5) -0.0009(4) 0.0007(4) -0.0006(4)
O1 0.0333(6) 0.0363(6) 0.0323(6) 0.0052(5) 0.0077(5) 0.0121(5)
O2 0.0176(4) 0.0202(5) 0.0289(5) -0.0004(4) -0.0018(4) -0.0006(4)
O3 0.0233(4) 0.0234(5) 0.0234(5) 0.0001(4) -0.0010(4) -0.0008(4)
O4 0.0281(5) 0.0604(8) 0.0239(5) 0.0018(5) -0.0001(4) -0.0009(5)
O5 0.0256(5) 0.0430(6) 0.0257(5) -0.0056(4) -0.0010(4) -0.0044(4)
Co1 0.01531(14) 0.01765(15) 0.01989(15) -0.00003(8) -0.00040(8) -0.00091(9)

loop_
_atom_type_symbol
_atom_type_description
_atom_type_scat_dispersion_real
_atom_type_scat_dispersion_imag
_atom_type_scat_source
C C 0.0033 0.0016 'International Tables Vol C Tables 4.2.6.8 and 6.1.1.4'
H H 0.0000 0.0000 'International Tables Vol C Tables 4.2.6.8 and 6.1.1.4'
N N 0.0061 0.0033 'International Tables Vol C Tables 4.2.6.8 and 6.1.1.4'
O O 0.0106 0.0060 'International Tables Vol C Tables 4.2.6.8 and 6.1.1.4'
Co Co 0.3494 0.9721 'International Tables Vol C Tables 4.2.6.8 and 6.1.1.4'

loop_
_geom_angle_atom_site_label_1
_geom_angle_atom_site_label_2
_geom_angle_atom_site_label_3
_geom_angle_site_symmetry_1
_geom_angle_site_symmetry_3
_geom_angle
_geom_angle_publ_flag
N1 C1 C2 . . 117.02(11) ?
N1 C1 H1A . . 108.0 ?
C2 C1 H1A . . 108.0 ?
N1 C1 H1B . . 108.0 ?
C2 C1 H1B . . 108.0 ?
H1A C1 H1B . . 107.3 ?
O1 C2 C1 . . 112.87(12) ?
O1 C2 H2A . . 109.0 ?
C1 C2 H2A . . 109.0 ?
O1 C2 H2B . . 109.0 ?
C1 C2 H2B . . 109.0 ?
H2A C2 H2B . . 107.8 ?
N1 C3 C4 . . 112.26(12) ?
N1 C3 H3A . . 109.2 ?
C4 C3 H3A . . 109.2 ?
N1 C3 H3B . . 109.2 ?
C4 C3 H3B . . 109.2 ?
H3A C3 H3B . . 107.9 ?
O2 C4 C3 . . 109.82(11) ?
O2 C4 H4A . . 109.7 ?
C3 C4 H4A . . 109.7 ?
O2 C4 H4B . . 109.7 ?
C3 C4 H4B . . 109.7 ?
H4A C4 H4B . . 108.2 ?
N1 C5 C6 . . 112.40(11) ?
N1 C5 H5A . . 109.1 ?
C6 C5 H5A . . 109.1 ?
N1 C5 H5B . . 109.1 ?
C6 C5 H5B . . 109.1 ?
H5A C5 H5B . . 107.9 ?
O3 C6 C5 . . 110.46(11) ?
O3 C6 H6A . . 109.6 ?
C5 C6 H6A . . 109.6 ?
O3 C6 H6B . . 109.6 ?
C5 C6 H6B . . 109.6 ?
H6A C6 H6B . . 108.1 ?
C8 C7 H7A . . 109.5 ?
C8 C7 H7B . . 109.5 ?
H7A C7 H7B . . 109.5 ?
C8 C7 H7C . . 109.5 ?
H7A C7 H7C . . 109.5 ?
H7B C7 H7C . . 109.5 ?
O5 C8 O4 . . 124.21(14) ?
O5 C8 C7 . . 116.91(15) ?
O4 C8 C7 . . 118.83(15) ?
C3 N1 C1 . . 110.51(11) ?
C3 N1 C5 . . 113.40(11) ?
C1 N1 C5 . . 110.81(11) ?
C3 N1 Co1 . . 105.10(8) ?
C1 N1 Co1 . . 109.54(8) ?
C5 N1 Co1 . . 107.22(8) ?
C2 O1 H1 . . 109.5 ?
C4 O2 Co1 . . 114.52(8) ?
C4 O2 H2 . . 106.2(13) ?
Co1 O2 H2 . . 116.9(13) ?
C6 O3 Co1 . . 109.73(9) ?
C6 O3 H3 . . 107.0(13) ?
Co1 O3 H3 . . 118.2(14) ?
O2 Co1 O2 . 5 180.00(6) y
O2 Co1 O3 . 5 89.67(4) y
O2 Co1 O3 5 5 90.33(4) y
O2 Co1 O3 . . 90.33(4) ?
O2 Co1 O3 5 . 89.67(4) y
O3 Co1 O3 5 . 180.00(6) y
O2 Co1 N1 . 5 98.84(4) y
O2 Co1 N1 5 5 81.16(4) y
O3 Co1 N1 5 5 82.82(4) y
O3 Co1 N1 . 5 97.18(4) y
O2 Co1 N1 . . 81.16(4) y
O2 Co1 N1 5 . 98.84(4) ?
O3 Co1 N1 5 . 97.18(4) ?
O3 Co1 N1 . . 82.82(4) ?
N1 Co1 N1 5 . 180.00(6) y

loop_
_geom_bond_atom_site_label_1
_geom_bond_atom_site_label_2
_geom_bond_site_symmetry_2
_geom_bond_distance
_geom_bond_publ_flag
C1 N1 . 1.4889(17) ?
C1 C2 . 1.520(2) ?
C1 H1A . 0.9900 ?
C1 H1B . 0.9900 ?
C2 O1 . 1.4238(18) ?
C2 H2A . 0.9900 ?
C2 H2B . 0.9900 ?
C3 N1 . 1.4869(17) ?
C3 C4 . 1.5177(19) ?
C3 H3A . 0.9900 ?
C3 H3B . 0.9900 ?
C4 O2 . 1.4399(17) ?
C4 H4A . 0.9900 ?
C4 H4B . 0.9900 ?
C5 N1 . 1.4907(17) ?
C5 C6 . 1.522(2) ?
C5 H5A . 0.9900 ?
C5 H5B . 0.9900 ?
C6 O3 . 1.4342(18) ?
C6 H6A . 0.9900 ?
C6 H6B . 0.9900 ?
C7 C8 . 1.515(2) ?
C7 H7A . 0.9800 ?
C7 H7B . 0.9800 ?
C7 H7C . 0.9800 ?
C8 O5 . 1.2445(19) ?
C8 O4 . 1.2700(19) ?
N1 Co1 . 2.1557(12) ?
O1 H1 . 0.8400 ?
O2 Co1 . 2.0890(10) ?
O2 H2 . 0.85(2) ?
O3 Co1 . 2.0906(11) ?
O3 H3 . 0.83(2) ?
Co1 O2 5 2.0890(10) y
Co1 O3 5 2.0906(11) y
Co1 N1 5 2.1557(12) y

loop_
_geom_hbond_atom_site_label_D
_geom_hbond_atom_site_label_H
_geom_hbond_atom_site_label_A
_geom_hbond_site_symmetry_A
_geom_hbond_distance_DH
_geom_hbond_distance_HA
_geom_hbond_distance_DA
_geom_hbond_angle_DHA
O3 H3 O4 . 0.83(2) 1.77(2) 2.5952(16) 173.7(19)
O2 H2 O5 5 0.85(2) 1.71(2) 2.5584(15) 176.9(19)
O1 H1 O4 8_556 0.84(2) 1.89(2) 2.7240(16) 176.1

loop_
_geom_torsion_atom_site_label_1
_geom_torsion_atom_site_label_2
_geom_torsion_atom_site_label_3
_geom_torsion_atom_site_label_4
_geom_torsion_site_symmetry_4
_geom_torsion
N1 C1 C2 O1 . 72.28(16)
N1 C3 C4 O2 . 43.53(16)
N1 C5 C6 O3 . -46.87(16)
C4 C3 N1 C1 . -161.43(12)
C4 C3 N1 C5 . 73.45(14)
C4 C3 N1 Co1 . -43.34(13)
C2 C1 N1 C3 . -65.38(15)
C2 C1 N1 C5 . 61.20(15)
C2 C1 N1 Co1 . 179.29(10)
C6 C5 N1 C3 . -87.33(14)
C6 C5 N1 C1 . 147.71(12)
C6 C5 N1 Co1 . 28.21(13)
C3 C4 O2 Co1 . -20.47(14)
C5 C6 O3 Co1 . 40.40(13)
C4 O2 Co1 O3 5 95.04(9)
C4 O2 Co1 O3 . -84.96(9)
C4 O2 Co1 N1 5 177.72(9)
C4 O2 Co1 N1 . -2.28(9)
C6 O3 Co1 O2 . 61.46(9)
C6 O3 Co1 O2 5 -118.54(9)
C6 O3 Co1 N1 5 160.42(9)
C6 O3 Co1 N1 . -19.58(9)
C3 N1 Co1 O2 . 24.35(8)
C1 N1 Co1 O2 . 143.09(9)
C5 N1 Co1 O2 . -96.60(9)
C3 N1 Co1 O2 5 -155.65(8)
C1 N1 Co1 O2 5 -36.91(9)
C5 N1 Co1 O2 5 83.40(9)
C3 N1 Co1 O3 5 -64.19(9)
C1 N1 Co1 O3 5 54.55(9)
C5 N1 Co1 O3 5 174.86(8)
C3 N1 Co1 O3 . 115.81(9)
C1 N1 Co1 O3 . -125.45(9)
C5 N1 Co1 O3 . -5.14(8)
